data_2105019
loop_
_publ_author_name
'Siegler, Maxime A.'
'Hao, Xiang'
'Parkin, Sean'
'Brock, Carolyn Pratt'

_publ_section_title
;
 [Ni(H~2~O)~6~](NO~3~)~2~&#x00B7;(15-crown-5)&#x00B7;2H~2~O: three phase
 transitions and an intermediate modulated phase stable over a range of
 <i>ca</i> 40K
;
_journal_issue 6
_journal_name_full 'Acta Crystallographica Section B'
_journal_page_first 486
_journal_page_last 498
_journal_paper_doi 10.1107/S0108768111045897
_journal_volume 67
_journal_year 2011
_chemical_formula_moiety 'C10 H20 O5, H12 Ni O6 2+, 2(N O3 1-), 2(H2 O)'
_chemical_formula_sum 'C10 H36 N2 Ni O19'
_chemical_formula_weight 547.12
_chemical_name_systematic 'hexaquanickel(II) nitrate (15-crown-5) dihydrate'
_space_group_IT_number 11
_symmetry_cell_setting monoclinic
_symmetry_space_group_name_Hall '-P 2yb'
_symmetry_space_group_name_H-M 'P 1 21/m 1'
_atom_sites_solution_hydrogens geom
_atom_sites_solution_primary direct
_atom_sites_solution_secondary difmap
_audit_creation_method SHELXL-97
_cell_angle_alpha 90.00
_cell_angle_beta 101.360(10)
_cell_angle_gamma 90.00
_cell_formula_units_Z 2
_cell_length_a 12.3620(10)
_cell_length_b 12.5570(10)
_cell_length_c 8.1020(10)
_cell_measurement_reflns_used 2948
_cell_measurement_temperature 290(2)
_cell_measurement_theta_max 27.48
_cell_measurement_theta_min 1.00
_cell_volume 1233.0(2)
_computing_cell_refinement 'DENZO-SMN (Nonius, 1997)'
_computing_data_collection 'COLLECT (Nonius, 1997)'
_computing_data_reduction 'DENZO-SMN (Nonius, 1997)'
_computing_molecular_graphics 'Mercury (Macrae et al., 2008)'
_computing_publication_material 'SHELX-97 and local procedures'
_computing_structure_refinement 'SHELXL-97 (Sheldrick, 2008)'
_computing_structure_solution 'SHELXS-97 (Sheldrick, 2008)'
_diffrn_ambient_temperature 290(2)
_diffrn_detector_area_resol_mean 18
_diffrn_measured_fraction_theta_full 1.000
_diffrn_measured_fraction_theta_max 1.000
_diffrn_measurement_device_type 'Nonius KappaCCD diffractometer'
_diffrn_measurement_method '\w scans at fixed \c = 55\%'
_diffrn_radiation_monochromator graphite
_diffrn_radiation_source 'fine-focus sealed tube'
_diffrn_radiation_type MoK\a
_diffrn_radiation_wavelength 0.71073
_diffrn_reflns_av_R_equivalents 0.0563
_diffrn_reflns_av_sigmaI/netI 0.0742
_diffrn_reflns_limit_h_max 15
_diffrn_reflns_limit_h_min -15
_diffrn_reflns_limit_k_max 15
_diffrn_reflns_limit_k_min -15
_diffrn_reflns_limit_l_max 10
_diffrn_reflns_limit_l_min -10
_diffrn_reflns_number 4996
_diffrn_reflns_theta_full 26.50
_diffrn_reflns_theta_max 26.50
_diffrn_reflns_theta_min 1.68
_diffrn_standards_decay_% <2
_exptl_absorpt_coefficient_mu 0.870
_exptl_absorpt_correction_T_max 0.9180
_exptl_absorpt_correction_T_min 0.7803
_exptl_absorpt_correction_type multi-scan
_exptl_absorpt_process_details 'Scalepack (Otwinowski & Minor, 2006)'
_exptl_crystal_colour 'pale green'
_exptl_crystal_density_diffrn 1.474
_exptl_crystal_density_method 'not measured'
_exptl_crystal_description 'elongated parallelepiped'
_exptl_crystal_F_000 580
_exptl_crystal_size_max 0.30
_exptl_crystal_size_mid 0.20
_exptl_crystal_size_min 0.10
_refine_diff_density_max 1.186
_refine_diff_density_min -0.679
_refine_ls_extinction_method none
_refine_ls_goodness_of_fit_ref 1.007
_refine_ls_hydrogen_treatment mixed
_refine_ls_matrix_type full
_refine_ls_number_parameters 194
_refine_ls_number_reflns 2668
_refine_ls_number_restraints 35
_refine_ls_restrained_S_all 1.031
_refine_ls_R_factor_all 0.1675
_refine_ls_R_factor_gt 0.0893
_refine_ls_shift/su_max 0.002
_refine_ls_shift/su_mean 0.000
_refine_ls_structure_factor_coef Fsqd
_refine_ls_weighting_details 'calc w=1/[\s^2^(Fo^2^)+(0.1900P)^2^+0.0000P] where P=(Fo^2^+2Fc^2^)/3'
_refine_ls_weighting_scheme calc
_refine_ls_wR_factor_gt 0.2590
_refine_ls_wR_factor_ref 0.3137
_reflns_number_gt 1252
_reflns_number_total 2668
_reflns_threshold_expression >2sigma(I)
_cod_data_source_file hw5018.cif
_cod_data_source_block 290K_II
_cod_original_sg_symbol_H-M 'P 21/m'
_cod_database_code 2105019
_cod_database_fobs_code 2105019

loop_
_symmetry_equiv_pos_as_xyz
'x, y, z'
'-x, y+1/2, -z'
'-x, -y, -z'
'x, -y-1/2, z'

loop_
_atom_site_type_symbol
_atom_site_label
_atom_site_fract_x
_atom_site_fract_y
_atom_site_fract_z
_atom_site_U_iso_or_equiv
_atom_site_adp_type
_atom_site_calc_flag
_atom_site_refinement_flags
_atom_site_occupancy
_atom_site_symmetry_multiplicity
_atom_site_disorder_assembly
_atom_site_disorder_group
O O1 0.0705(9) 0.2500 0.7305(11) 0.135(3) Uani d SU 1 2 . .
C C1 0.0403(9) 0.3436(9) 0.6309(13) 0.153(4) Uani d U 1 1 . .
H H1A -0.0387 0.3551 0.6154 0.184 Uiso calc R 1 1 . .
H H1B 0.0589 0.3346 0.5209 0.184 Uiso calc R 1 1 . .
C C2 0.0997(9) 0.4364(9) 0.7170(11) 0.132(3) Uani d U 1 1 . .
H H2A 0.0726 0.5022 0.6608 0.158 Uiso calc R 1 1 . .
H H2B 0.0913 0.4400 0.8334 0.158 Uiso calc R 1 1 . .
O O2 0.2147(9) 0.4185(8) 0.7066(11) 0.170(3) Uani d U 1 1 . .
C C3 0.2818(11) 0.4786(15) 0.7913(14) 0.189(5) Uani d U 1 1 . .
H H3A 0.2709 0.4780 0.9066 0.226 Uiso calc R 1 1 . .
H H3B 0.2687 0.5506 0.7486 0.226 Uiso calc R 1 1 . .
C C4 0.3988(10) 0.4482(9) 0.7892(12) 0.168(4) Uani d DU 1 1 . .
H H4A 0.4078 0.4271 0.6775 0.202 Uiso calc R 1 1 A 1
H H4B 0.4496 0.5057 0.8295 0.202 Uiso calc R 1 1 A 1
O O3 0.413(2) 0.360(2) 0.903(4) 0.204(5) Uani d PDU 0.50 1 . 1
C C5 0.5159(13) 0.3112(18) 0.896(3) 0.193(8) Uani d PDU 0.50 1 . 1
H H5A 0.5393 0.3356 0.7945 0.231 Uiso calc PR 0.50 1 . 1
H H5B 0.5703 0.3356 0.9912 0.231 Uiso calc PR 0.50 1 . 1
O O3' 0.435(3) 0.3571(19) 0.889(4) 0.204(5) Uani d PDU 0.50 1 . 2
C C6 0.450(2) 0.271(3) 0.782(2) 0.235(16) Uani d PDU 0.50 1 . 2
H H6A 0.3972 0.2871 0.6801 0.281 Uiso calc PR 0.50 1 . 2
H H6B 0.5215 0.2871 0.7547 0.281 Uiso calc PR 0.50 1 . 2
Ni Ni 0.25183(7) 0.2500 0.25743(10) 0.0484(5) Uani d S 1 2 . .
O O6 0.2711(6) 0.2500 0.5136(8) 0.0719(19) Uani d SD 1 2 . .
H H6 0.264(6) 0.186(2) 0.535(9) 0.108 Uiso d D 1 1 . .
O O7 0.2345(6) 0.2500 0.0042(8) 0.114(3) Uani d SD 1 2 . .
H H7 0.180(5) 0.2500 -0.072(9) 0.171 Uiso d SD 1 2 . .
H H7' 0.289(5) 0.2500 -0.038(11) 0.171 Uiso d SD 1 2 . .
O O8 0.1335(4) 0.3643(4) 0.2454(7) 0.0757(14) Uani d D 1 1 . .
H H8C 0.078(4) 0.359(6) 0.172(8) 0.114 Uiso d D 1 1 . .
H H8D 0.147(6) 0.428(2) 0.264(9) 0.114 Uiso d D 1 1 . .
O O9 0.3706(4) 0.1359(4) 0.2709(7) 0.0861(16) Uani d D 1 1 . .
H H9C 0.431(4) 0.144(6) 0.333(9) 0.129 Uiso d D 1 1 . .
H H9D 0.354(6) 0.074(3) 0.276(11) 0.129 Uiso d D 1 1 . .
N N1 0.6271(8) 0.2500 0.4715(13) 0.096(3) Uani d S 1 2 . .
O O12 0.5795(5) 0.3346(6) 0.4462(10) 0.128(3) Uani d . 1 1 . .
O O13 0.7267(7) 0.2500 0.5360(17) 0.161(5) Uani d S 1 2 . .
N N2 -0.1187(8) 0.2500 0.0311(14) 0.096(3) Uani d S 1 2 . .
O O15 -0.0717(5) 0.3345(5) 0.0624(10) 0.126(3) Uani d . 1 1 . .
O O16 -0.2157(8) 0.2500 -0.0489(17) 0.157(5) Uani d S 1 2 . .
O O18 0.2422(5) 0.5581(6) 0.2495(8) 0.128(3) Uani d D 1 1 . .
H H18C 0.271(10) 0.601(5) 0.321(10) 0.192 Uiso d D 1 1 . .
H H18D 0.206(10) 0.592(6) 0.170(9) 0.192 Uiso d D 1 1 . .

loop_
_atom_site_aniso_label
_atom_site_aniso_U_11
_atom_site_aniso_U_22
_atom_site_aniso_U_33
_atom_site_aniso_U_12
_atom_site_aniso_U_13
_atom_site_aniso_U_23
O1 0.139(8) 0.185(9) 0.084(6) 0.000 0.026(5) 0.000
C1 0.183(8) 0.156(9) 0.098(7) 0.113(7) -0.027(7) -0.009(6)
C2 0.191(9) 0.142(7) 0.075(6) 0.101(7) 0.056(6) 0.027(5)
O2 0.245(8) 0.133(8) 0.164(7) -0.027(6) 0.119(7) -0.046(5)
C3 0.266(11) 0.204(15) 0.135(10) -0.085(8) 0.137(9) -0.063(7)
C4 0.259(9) 0.158(8) 0.119(8) -0.155(7) 0.114(8) -0.073(6)
O3 0.191(11) 0.218(10) 0.223(11) -0.121(8) 0.087(8) -0.038(7)
C5 0.149(14) 0.23(2) 0.23(2) -0.147(9) 0.124(16) -0.099(15)
O3' 0.191(11) 0.218(10) 0.223(11) -0.121(8) 0.087(8) -0.038(7)
C6 0.31(3) 0.33(2) 0.103(12) 0.25(3) 0.130(17) 0.113(15)
Ni 0.0422(7) 0.0584(8) 0.0443(7) 0.000 0.0080(5) 0.000
O6 0.071(4) 0.089(5) 0.056(4) 0.000 0.013(3) 0.000
O7 0.054(4) 0.251(11) 0.040(3) 0.000 0.014(3) 0.000
O8 0.064(3) 0.053(3) 0.102(4) 0.011(3) -0.002(2) -0.002(3)
O9 0.059(3) 0.079(3) 0.111(4) 0.014(3) -0.004(3) -0.023(3)
N1 0.057(6) 0.134(11) 0.089(7) 0.000 -0.005(5) 0.000
O12 0.075(4) 0.123(6) 0.171(7) -0.001(4) -0.010(4) 0.049(5)
O13 0.061(5) 0.182(11) 0.212(12) 0.000 -0.046(6) 0.000
N2 0.052(6) 0.106(9) 0.118(8) 0.000 -0.008(5) 0.000
O15 0.082(4) 0.106(5) 0.170(7) 0.012(4) -0.023(4) -0.034(5)
O16 0.072(6) 0.154(10) 0.213(12) 0.000 -0.052(7) 0.000
O18 0.148(8) 0.068(4) 0.173(9) 0.002(3) 0.045(6) 0.004(3)

loop_
_atom_type_symbol
_atom_type_description
_atom_type_scat_dispersion_real
_atom_type_scat_dispersion_imag
_atom_type_scat_source
C C 0.0033 0.0016 'International Tables Vol C Tables 4.2.6.8 and 6.1.1.4'
H H 0.0000 0.0000 'International Tables Vol C Tables 4.2.6.8 and 6.1.1.4'
N N 0.0061 0.0033 'International Tables Vol C Tables 4.2.6.8 and 6.1.1.4'
O O 0.0106 0.0060 'International Tables Vol C Tables 4.2.6.8 and 6.1.1.4'
Ni Ni 0.3393 1.1124 'International Tables Vol C Tables 4.2.6.8 and 6.1.1.4'

loop_
_geom_angle_atom_site_label_1
_geom_angle_atom_site_label_2
_geom_angle_atom_site_label_3
_geom_angle_site_symmetry_1
_geom_angle_site_symmetry_3
_geom_angle
_geom_angle_publ_flag
C1 O1 C1 . 4_565 110.3(11) no
O1 C1 C2 . . 109.3(8) no
O1 C1 H1A . . 109.8 no
C2 C1 H1A . . 109.8 no
O1 C1 H1B . . 109.8 no
C2 C1 H1B . . 109.8 no
H1A C1 H1B . . 108.3 no
O2 C2 C1 . . 104.5(8) no
O2 C2 H2A . . 110.8 no
C1 C2 H2A . . 110.8 no
O2 C2 H2B . . 110.8 no
C1 C2 H2B . . 110.8 no
H2A C2 H2B . . 108.9 no
C3 O2 C2 . . 115.6(11) no
O2 C3 C4 . . 112.6(14) no
O2 C3 H3A . . 109.1 no
C4 C3 H3A . . 109.1 no
O2 C3 H3B . . 109.1 no
C4 C3 H3B . . 109.1 no
H3A C3 H3B . . 107.8 no
O3' C4 O3 . . 13.0(19) no
O3' C4 C3 . . 113.5(15) no
O3 C4 C3 . . 100.8(13) no
O3' C4 H4A . . 103.1 no
O3 C4 H4A . . 111.6 no
C3 C4 H4A . . 111.6 no
O3' C4 H4B . . 107.1 no
O3 C4 H4B . . 111.6 no
C3 C4 H4B . . 111.6 no
H4A C4 H4B . . 109.4 no
C5 O3 C4 . . 108(2) no
C5 C5 O3 4_565 . 115.7(15) no
C5 C5 H5A 4_565 . 108.4 no
O3 C5 H5A . . 108.4 no
C5 C5 H5B 4_565 . 108.4 no
O3 C5 H5B . . 108.4 no
H5A C5 H5B . . 107.4 no
C6 O3' C4 . . 109(2) no
C6 C6 O3' 4_565 . 139.7(12) no
C6 C6 H6A 4_565 . 102.1 no
O3' C6 H6A . . 102.1 no
C6 C6 H6B 4_565 . 102.1 no
O3' C6 H6B . . 102.1 no
H6A C6 H6B . . 104.8 no
O7 Ni O6 . . 179.4(3) no
O7 Ni O8 . . 91.1(2) no
O6 Ni O8 . . 89.3(2) no
O7 Ni O8 . 4_565 91.1(2) no
O6 Ni O8 . 4_565 89.3(2) no
O8 Ni O8 . 4_565 89.5(3) no
O7 Ni O9 . 4_565 89.2(2) no
O6 Ni O9 . 4_565 90.4(2) no
O8 Ni O9 . 4_565 90.6(3) no
O8 Ni O9 4_565 4_565 179.66(18) no
O7 Ni O9 . . 89.2(2) no
O6 Ni O9 . . 90.4(2) no
O8 Ni O9 . . 179.66(18) no
O8 Ni O9 4_565 . 90.6(3) no
O9 Ni O9 4_565 . 89.3(3) no
Ni O6 H6 . . 103(5) no
Ni O7 H7 . . 132(7) no
Ni O7 H7' . . 120(7) no
H7 O7 H7' . . 108(4) no
Ni O8 H8C . . 118(6) no
Ni O8 H8D . . 124(5) no
H8C O8 H8D . . 109(4) no
Ni O9 H9C . . 120(6) no
Ni O9 H9D . . 120(6) no
H9C O9 H9D . . 107(4) no
O12 N1 O12 4_565 . 122.5(10) no
O12 N1 O13 4_565 . 118.7(5) no
O12 N1 O13 . . 118.7(5) no
O15 N2 O15 4_565 . 122.1(10) no
O15 N2 O16 4_565 . 118.8(5) no
O15 N2 O16 . . 118.8(5) no
H18C O18 H18D . . 108(5) no

loop_
_geom_bond_atom_site_label_1
_geom_bond_atom_site_label_2
_geom_bond_site_symmetry_2
_geom_bond_distance
_geom_bond_publ_flag
O1 C1 . 1.433(10) no
O1 C1 4_565 1.433(10) no
C1 C2 . 1.478(13) no
C1 H1A . 0.9700 no
C1 H1B . 0.9700 no
C2 O2 . 1.458(12) no
C2 H2A . 0.9700 no
C2 H2B . 0.9700 no
O2 C3 . 1.227(14) no
C3 C4 . 1.500(16) no
C3 H3A . 0.9700 no
C3 H3B . 0.9700 no
C4 O3' . 1.422(10) no
C4 O3 . 1.425(10) no
C4 H4A . 0.9700 no
C4 H4B . 0.9700 no
O3 C5 . 1.424(11) no
C5 C5 4_565 1.54(4) no
C5 H5A . 0.9700 no
C5 H5B . 0.9700 no
O3' C6 . 1.422(11) no
C6 C6 4_565 0.52(7) no
C6 H6A . 0.9700 no
C6 H6B . 0.9700 no
Ni O7 . 2.020(6) no
Ni O6 . 2.042(7) no
Ni O8 . 2.038(5) no
Ni O8 4_565 2.038(5) no
Ni O9 4_565 2.039(5) no
Ni O9 . 2.039(5) no
O6 H6 . 0.83(2) no
O7 H7 . 0.82(2) no
O7 H7' . 0.81(2) no
O8 H8C . 0.82(2) no
O8 H8D . 0.82(2) no
O9 H9C . 0.82(2) no
O9 H9D . 0.81(2) no
N1 O12 4_565 1.211(7) no
N1 O12 . 1.211(7) no
N1 O13 . 1.240(12) no
N2 O15 4_565 1.212(7) no
N2 O15 . 1.212(7) no
N2 O16 . 1.245(12) no
O18 H18C . 0.82(2) no
O18 H18D . 0.82(2) no

loop_
_geom_hbond_atom_site_label_D
_geom_hbond_atom_site_label_H
_geom_hbond_atom_site_label_A
_geom_hbond_site_symmetry_A
_geom_hbond_distance_DH
_geom_hbond_distance_HA
_geom_hbond_distance_DA
_geom_hbond_angle_DHA
O6 H6 O2 4_565 0.83(2) 2.09(4) 2.800(10) 144(7)
O7 H7 O1 1_554 0.82(2) 1.88(3) 2.694(12) 171(10)
O7 H7' O3 1_554 0.81(2) 2.19(3) 2.86(3) 140.1(18)
O8 H8C O15 . 0.82(2) 1.92(3) 2.700(7) 161(8)
O8 H8D O18 . 0.82(2) 2.03(5) 2.778(9) 150(8)
O9 H9C O12 4_565 0.82(2) 1.90(2) 2.717(8) 172(9)
O9 H9D O18 4_565 0.81(2) 2.14(4) 2.895(10) 155(8)
O18 H18C O12 3_666 0.82(2) 2.50(4) 3.257(9) 155(10)
O18 H18C O13 3_666 0.82(2) 2.20(6) 2.951(11) 153(10)
O18 H18D O15 3_565 0.82(2) 2.44(3) 3.248(9) 169(11)
O18 H18D O16 3_565 0.82(2) 2.23(7) 2.889(10) 137(9)

loop_
_geom_torsion_atom_site_label_1
_geom_torsion_atom_site_label_2
_geom_torsion_atom_site_label_3
_geom_torsion_atom_site_label_4
_geom_torsion_site_symmetry_1
_geom_torsion_site_symmetry_4
_geom_torsion
_geom_torsion_publ_flag
C1 O1 C1 C2 4_565 . -163.4(7) no
O1 C1 C2 O2 . . 69.0(12) no
C1 C2 O2 C3 . . -170.0(15) no
C2 O2 C3 C4 . . 173.8(9) no
O2 C3 C4 O3' . . -75(2) no
O2 C3 C4 O3 . . -77(2) no
O3' C4 O3 C5 . . 2(11) no
C3 C4 O3 C5 . . 171(2) no
C4 O3 C5 C5 . 4_565 -138.3(19) no
O3 C4 O3' C6 . . 122(14) no
C3 C4 O3' C6 . . 111(2) no
C4 O3' C6 C6 . 4_565 -154.5(11) no
